data_4085069
loop_
_publ_author_name
'Ro\,sca, Drago\,s-Adrian'
'Fernandez-Cestau, Julio'
'Hughes, David L.'
'Bochmann, Manfred'

_publ_section_title
;
 Reactivity of Gold Hydrides: O2 Insertion into the Au-H Bond.
;
_journal_issue 11
_journal_name_full Organometallics
_journal_page_first 2098
_journal_page_last 2101
_journal_paper_doi 10.1021/om501165z
_journal_volume 34
_journal_year 2015
_chemical_formula_moiety 'C54 H72 AU N4, C29 H43 O2, 3(C6 H6)'
_chemical_formula_structural '[L2Au] [galvinoxide].3(C6H6)'
_chemical_formula_sum 'C101 H133 Au N4 O2'
_chemical_formula_weight 1632.07
_chemical_name_common 'Compound 6.3(C6H6)'
_chemical_name_systematic
;
 ?
;
_space_group_crystal_system monoclinic
_space_group_IT_number 14
_space_group_name_Hall '-P 2yn'
_space_group_name_H-M_alt 'P 1 21/n 1'
_symmetry_space_group_name_Hall '-P 2yn'
_symmetry_space_group_name_H-M 'P 1 21/n 1'
_atom_sites_solution_hydrogens geom
_audit_creation_method SHELXL-2014
_cell_angle_alpha 90
_cell_angle_beta 94.2705(11)
_cell_angle_gamma 90
_cell_formula_units_Z 4
_cell_length_a 15.1887(11)
_cell_length_b 24.4609(17)
_cell_length_c 24.3362(17)
_cell_measurement_reflns_used 55591
_cell_measurement_temperature 100(2)
_cell_measurement_theta_max 27.5
_cell_measurement_theta_min 2.3
_cell_volume 9016.5(11)
_computing_cell_refinement 'CrystalClear-SM Expert 3.1 b27 (Rigaku, 20112)'
_computing_data_collection 'CrystalClear-SM Expert 3.1 b27 (Rigaku, 20112)'
_computing_data_reduction 'CrystalClear-SM Expert 3.1 b27 (Rigaku, 20112)'
_computing_molecular_graphics 'ORTEP (Johnson, 1971 and Farrugia, 1997)'
_computing_publication_material 'SHELXL-2014 (Sheldrick, 2014)'
_computing_structure_refinement 'SHELXL-2014 (Sheldrick, 2014)'
_computing_structure_solution 'SHELXL-2014 (Sheldrick, 2014)'
_diffrn_ambient_temperature 100(2)
_diffrn_detector CCD
_diffrn_detector_area_resol_mean 28.5714
_diffrn_measured_fraction_theta_full 0.973
_diffrn_measured_fraction_theta_max 0.959
_diffrn_measurement_device 'AFC12 (Right): Kappa 3 circle'
_diffrn_measurement_device_type 'Rigaku Saturn724+ (2x2 bin mode)'
_diffrn_measurement_method 'profile data from \w-scans'
_diffrn_measurement_specimen_support MiTeGen
_diffrn_radiation_monochromator 'Graphite Monochromator'
_diffrn_radiation_type MoK\a
_diffrn_radiation_wavelength 0.71075
_diffrn_reflns_av_R_equivalents 0.1174
_diffrn_reflns_av_unetI/netI 0.1073
_diffrn_reflns_Laue_measured_fraction_full 0.973
_diffrn_reflns_Laue_measured_fraction_max 0.959
_diffrn_reflns_limit_h_max 19
_diffrn_reflns_limit_h_min -18
_diffrn_reflns_limit_k_max 29
_diffrn_reflns_limit_k_min -31
_diffrn_reflns_limit_l_max 31
_diffrn_reflns_limit_l_min -31
_diffrn_reflns_number 68762
_diffrn_reflns_point_group_measured_fraction_full 0.973
_diffrn_reflns_point_group_measured_fraction_max 0.959
_diffrn_reflns_theta_full 25.242
_diffrn_reflns_theta_max 27.494
_diffrn_reflns_theta_min 3.642
_diffrn_source 'sealed tube'
_exptl_absorpt_coefficient_mu 1.681
_exptl_absorpt_correction_T_max 1.000
_exptl_absorpt_correction_T_min 0.472
_exptl_absorpt_correction_type multi-scan
_exptl_absorpt_process_details 'SADABS 2007/2 (Sheldrick, G.M., 2007)'
_exptl_crystal_colour pink
_exptl_crystal_density_diffrn 1.202
_exptl_crystal_density_method 'not measured'
_exptl_crystal_description needle
_exptl_crystal_F_000 3448
_exptl_crystal_size_max 0.16
_exptl_crystal_size_mid 0.03
_exptl_crystal_size_min 0.01
_refine_diff_density_max 7.282
_refine_diff_density_min -3.174
_refine_diff_density_rms 0.266
_refine_ls_extinction_method none
_refine_ls_goodness_of_fit_ref 1.095
_refine_ls_hydrogen_treatment constr
_refine_ls_matrix_type full
_refine_ls_number_parameters 948
_refine_ls_number_reflns 19842
_refine_ls_number_restraints 0
_refine_ls_restrained_S_all 1.095
_refine_ls_R_factor_all 0.1570
_refine_ls_R_factor_gt 0.1084
_refine_ls_shift/su_max 0.001
_refine_ls_shift/su_mean 0.000
_refine_ls_structure_factor_coef Fsqd
_refine_ls_weighting_details 'w=1/[\s^2^(Fo^2^)+(0.1306P)^2^+178.6271P] where P=(Fo^2^+2Fc^2^)/3'
_refine_ls_weighting_scheme calc
_refine_ls_wR_factor_gt 0.2919
_refine_ls_wR_factor_ref 0.3103
_reflns_Friedel_coverage 0.000
_reflns_number_gt 13069
_reflns_number_total 19842
_reflns_threshold_expression 'I > 2\s(I)'
_cod_data_source_file om501165z_si_002.cif
_cod_data_source_block 6
_cod_depositor_comments 'Adding full bibliography for 4085067--4085069.cif.'
_cod_database_code 4085069
_shelx_space_group_comment
;
The symmetry employed for this shelxl refinement is uniquely defined
by the following loop, which should always be used as a source of
symmetry information in preference to the above space-group names.
They are only intended as comments.
;

loop_
_space_group_symop_operation_xyz
'x, y, z'
'-x+1/2, y+1/2, -z+1/2'
'-x, -y, -z'
'x-1/2, -y-1/2, z-1/2'

loop_
_atom_site_label
_atom_site_type_symbol
_atom_site_fract_x
_atom_site_fract_y
_atom_site_fract_z
_atom_site_U_iso_or_equiv
_atom_site_adp_type
_atom_site_occupancy
_atom_site_site_symmetry_order
_atom_site_calc_flag
_atom_site_refinement_flags_posn
_atom_site_refinement_flags_adp
Au1 Au 0.65604(3) 0.79562(2) 0.45402(2) 0.02077(15) Uani 1 1 d . .
C121 C 0.5114(8) 0.8344(5) 0.3456(4) 0.021(2) Uiso 1 1 d . .
C122 C 0.5195(8) 0.7946(6) 0.3066(4) 0.028(2) Uani 1 1 d . .
C123 C 0.5486(8) 0.8137(5) 0.2558(5) 0.027(3) Uani 1 1 d . .
H123 H 0.5589 0.7888 0.2280 0.032 Uiso 1 1 calc R U
C124 C 0.5617(8) 0.8685(6) 0.2474(5) 0.031(3) Uani 1 1 d . .
H124 H 0.5783 0.8802 0.2134 0.038 Uiso 1 1 calc R U
C125 C 0.5508(8) 0.9068(6) 0.2881(5) 0.031(3) Uani 1 1 d . .
H125 H 0.5601 0.9436 0.2811 0.037 Uiso 1 1 calc R U
C126 C 0.5259(8) 0.8904(6) 0.3399(5) 0.029(3) Uani 1 1 d . .
C12A C 0.5010(7) 0.7353(5) 0.3148(5) 0.026(3) Uani 1 1 d . .
H12A H 0.4711 0.7321 0.3490 0.031 Uiso 1 1 calc R U
C12B C 0.4384(10) 0.7119(6) 0.2681(6) 0.041(3) Uani 1 1 d . .
H12B H 0.4283 0.6738 0.2749 0.062 Uiso 1 1 calc R U
H12C H 0.3833 0.7312 0.2666 0.062 Uiso 1 1 calc R U
H12D H 0.4646 0.7159 0.2337 0.062 Uiso 1 1 calc R U
C12C C 0.5863(9) 0.7029(7) 0.3225(7) 0.047(4) Uani 1 1 d . .
H12E H 0.5729 0.6650 0.3277 0.070 Uiso 1 1 calc R U
H12F H 0.6190 0.7069 0.2905 0.070 Uiso 1 1 calc R U
H12G H 0.6210 0.7163 0.3543 0.070 Uiso 1 1 calc R U
C12D C 0.5145(8) 0.9316(6) 0.3854(5) 0.033(3) Uani 1 1 d . .
H12H H 0.5160 0.9115 0.4204 0.039 Uiso 1 1 calc R U
C12E C 0.5907(9) 0.9742(6) 0.3900(6) 0.040(3) Uani 1 1 d . .
H12I H 0.6464 0.9556 0.3949 0.060 Uiso 1 1 calc R U
H12J H 0.5890 0.9957 0.3569 0.060 Uiso 1 1 calc R U
H12K H 0.5839 0.9977 0.4210 0.060 Uiso 1 1 calc R U
C12F C 0.4263(10) 0.9604(6) 0.3777(7) 0.044(4) Uani 1 1 d . .
H12L H 0.4212 0.9861 0.4071 0.066 Uiso 1 1 calc R U
H12M H 0.4222 0.9794 0.3431 0.066 Uiso 1 1 calc R U
H12N H 0.3796 0.9340 0.3781 0.066 Uiso 1 1 calc R U
C11 C 0.5219(6) 0.7964(5) 0.4426(5) 0.022(2) Uani 1 1 d . .
N12 N 0.4741(6) 0.8156(4) 0.3986(3) 0.0205(19) Uani 1 1 d . .
C13 C 0.3855(8) 0.8135(6) 0.4025(5) 0.031(3) Uani 1 1 d . .
H13 H 0.3411 0.8262 0.3774 0.037 Uiso 1 1 calc R U
C14 C 0.3771(7) 0.7888(6) 0.4515(5) 0.029(3) Uani 1 1 d . .
H14 H 0.3242 0.7801 0.4663 0.035 Uiso 1 1 calc R U
N15 N 0.4603(6) 0.7786(4) 0.4756(4) 0.025(2) Uani 1 1 d . .
C151 C 0.4742(7) 0.7516(5) 0.5283(5) 0.027(3) Uani 1 1 d . .
C152 C 0.4902(7) 0.6957(5) 0.5300(5) 0.027(3) Uani 1 1 d . .
C153 C 0.4951(8) 0.6712(6) 0.5821(6) 0.034(3) Uani 1 1 d . .
H153 H 0.5057 0.6338 0.5847 0.041 Uiso 1 1 calc R U
C154 C 0.4849(9) 0.7000(6) 0.6296(6) 0.038(3) Uani 1 1 d . .
H154 H 0.4870 0.6821 0.6634 0.046 Uiso 1 1 calc R U
C155 C 0.4715(8) 0.7554(6) 0.6267(5) 0.034(3) Uani 1 1 d . .
H155 H 0.4672 0.7749 0.6592 0.041 Uiso 1 1 calc R U
C156 C 0.4640(7) 0.7837(5) 0.5758(5) 0.022(2) Uani 1 1 d . .
C15A C 0.4999(9) 0.6629(6) 0.4784(6) 0.036(3) Uani 1 1 d . .
H15A H 0.5196 0.6886 0.4510 0.043 Uiso 1 1 calc R U
C15B C 0.4142(9) 0.6391(8) 0.4543(7) 0.057(5) Uani 1 1 d . .
H15B H 0.4246 0.6188 0.4216 0.086 Uiso 1 1 calc R U
H15C H 0.3902 0.6152 0.4807 0.086 Uiso 1 1 calc R U
H15D H 0.3732 0.6681 0.4450 0.086 Uiso 1 1 calc R U
C15C C 0.5705(11) 0.6191(9) 0.4857(9) 0.071(6) Uani 1 1 d . .
H15E H 0.6245 0.6352 0.5011 0.107 Uiso 1 1 calc R U
H15F H 0.5517 0.5912 0.5100 0.107 Uiso 1 1 calc R U
H15G H 0.5800 0.6033 0.4505 0.107 Uiso 1 1 calc R U
C15D C 0.4498(8) 0.8444(6) 0.5735(6) 0.035(3) Uani 1 1 d . .
H15H H 0.4366 0.8543 0.5348 0.042 Uiso 1 1 calc R U
C15E C 0.5359(11) 0.8749(7) 0.5943(9) 0.060(5) Uani 1 1 d . .
H15I H 0.5259 0.9136 0.5926 0.090 Uiso 1 1 calc R U
H15J H 0.5524 0.8644 0.6316 0.090 Uiso 1 1 calc R U
H15K H 0.5824 0.8655 0.5714 0.090 Uiso 1 1 calc R U
C15F C 0.3704(10) 0.8631(7) 0.6057(7) 0.046(4) Uani 1 1 d . .
H15L H 0.3642 0.9021 0.6030 0.068 Uiso 1 1 calc R U
H15M H 0.3174 0.8459 0.5903 0.068 Uiso 1 1 calc R U
H15N H 0.3806 0.8529 0.6438 0.068 Uiso 1 1 calc R U
C221 C 0.8025(7) 0.8393(4) 0.5604(4) 0.021(2) Uiso 1 1 d . .
C222 C 0.7871(8) 0.8941(5) 0.5663(5) 0.029(3) Uani 1 1 d . .
C223 C 0.7602(8) 0.9121(5) 0.6174(5) 0.030(3) Uani 1 1 d . .
H223 H 0.7504 0.9491 0.6229 0.036 Uiso 1 1 calc R U
C224 C 0.7483(8) 0.8755(5) 0.6596(5) 0.030(3) Uani 1 1 d . .
H224 H 0.7307 0.8882 0.6931 0.036 Uiso 1 1 calc R U
C225 C 0.7623(8) 0.8204(6) 0.6526(5) 0.033(3) Uani 1 1 d . .
H225 H 0.7538 0.7963 0.6813 0.039 Uiso 1 1 calc R U
C226 C 0.7890(7) 0.8003(5) 0.6027(5) 0.026(2) Uani 1 1 d . .
C22A C 0.8026(9) 0.9350(5) 0.5203(5) 0.032(3) Uani 1 1 d . .
H22A H 0.7984 0.9148 0.4854 0.038 Uiso 1 1 calc R U
C22B C 0.7327(9) 0.9801(6) 0.5156(6) 0.035(3) Uani 1 1 d . .
H22B H 0.6750 0.9640 0.5117 0.053 Uiso 1 1 calc R U
H22C H 0.7379 1.0024 0.5482 0.053 Uiso 1 1 calc R U
H22D H 0.7415 1.0024 0.4840 0.053 Uiso 1 1 calc R U
C22C C 0.8943(9) 0.9613(6) 0.5265(6) 0.038(3) Uani 1 1 d . .
H22E H 0.9386 0.9333 0.5295 0.057 Uiso 1 1 calc R U
H22F H 0.9026 0.9837 0.4949 0.057 Uiso 1 1 calc R U
H22G H 0.8991 0.9836 0.5591 0.057 Uiso 1 1 calc R U
C22D C 0.8045(9) 0.7397(5) 0.5943(6) 0.034(3) Uani 1 1 d . .
H22H H 0.8291 0.7345 0.5586 0.041 Uiso 1 1 calc R U
C22E C 0.7157(9) 0.7090(6) 0.5937(6) 0.041(3) Uani 1 1 d . .
H22I H 0.7254 0.6707 0.5884 0.062 Uiso 1 1 calc R U
H22J H 0.6901 0.7146 0.6282 0.062 Uiso 1 1 calc R U
H22K H 0.6763 0.7227 0.5642 0.062 Uiso 1 1 calc R U
C22F C 0.8687(9) 0.7150(5) 0.6395(5) 0.031(3) Uani 1 1 d . .
H22L H 0.8763 0.6767 0.6324 0.046 Uiso 1 1 calc R U
H22M H 0.9247 0.7332 0.6396 0.046 Uiso 1 1 calc R U
H22N H 0.8451 0.7196 0.6747 0.046 Uiso 1 1 calc R U
C21 C 0.7915(7) 0.7989(5) 0.4664(4) 0.022(2) Uani 1 1 d . .
N22 N 0.8359(7) 0.8204(4) 0.5137(4) 0.026(2) Uiso 1 1 d . .
C23 C 0.9276(8) 0.8157(5) 0.5039(5) 0.031(3) Uani 1 1 d . .
H23 H 0.9741 0.8265 0.5285 0.037 Uiso 1 1 calc R U
C24 C 0.9365(8) 0.7939(5) 0.4551(5) 0.028(2) Uiso 1 1 d . .
H24 H 0.9893 0.7877 0.4391 0.033 Uiso 1 1 calc R U
N25 N 0.8518(6) 0.7819(4) 0.4319(4) 0.027(2) Uani 1 1 d . .
C251 C 0.8363(7) 0.7594(5) 0.3772(5) 0.026(3) Uani 1 1 d . .
C252 C 0.8426(8) 0.7971(6) 0.3324(5) 0.028(2) Uani 1 1 d . .
C253 C 0.8326(8) 0.7723(6) 0.2794(5) 0.030(3) Uani 1 1 d . .
H253 H 0.8359 0.7942 0.2483 0.036 Uiso 1 1 calc R U
C254 C 0.8184(8) 0.7178(6) 0.2725(5) 0.032(3) Uani 1 1 d . .
H254 H 0.8125 0.7034 0.2371 0.038 Uiso 1 1 calc R U
C255 C 0.8126(8) 0.6833(6) 0.3173(5) 0.032(3) Uani 1 1 d . .
H255 H 0.8020 0.6463 0.3114 0.039 Uiso 1 1 calc R U
C256 C 0.8223(8) 0.7030(6) 0.3705(5) 0.029(2) Uani 1 1 d . .
C25A C 0.8601(8) 0.8564(5) 0.3399(5) 0.028(3) Uani 1 1 d . .
H25A H 0.8696 0.8639 0.3795 0.033 Uiso 1 1 calc R U
C25B C 0.9409(8) 0.8749(6) 0.3121(6) 0.036(3) Uani 1 1 d . .
H25B H 0.9497 0.9134 0.3181 0.055 Uiso 1 1 calc R U
H25C H 0.9918 0.8553 0.3273 0.055 Uiso 1 1 calc R U
H25D H 0.9325 0.8678 0.2733 0.055 Uiso 1 1 calc R U
C25C C 0.7780(9) 0.8878(7) 0.3172(8) 0.051(4) Uani 1 1 d . .
H25E H 0.7881 0.9264 0.3217 0.076 Uiso 1 1 calc R U
H25F H 0.7664 0.8796 0.2787 0.076 Uiso 1 1 calc R U
H25G H 0.7283 0.8772 0.3368 0.076 Uiso 1 1 calc R U
C25D C 0.8159(9) 0.6658(6) 0.4209(6) 0.035(3) Uani 1 1 d . .
H25H H 0.7860 0.6859 0.4489 0.041 Uiso 1 1 calc R U
C25E C 0.7639(10) 0.6129(6) 0.4073(7) 0.047(4) Uani 1 1 d . .
H25I H 0.7056 0.6219 0.3920 0.070 Uiso 1 1 calc R U
H25J H 0.7937 0.5918 0.3810 0.070 Uiso 1 1 calc R U
H25K H 0.7599 0.5918 0.4403 0.070 Uiso 1 1 calc R U
C25F C 0.9085(10) 0.6502(8) 0.4451(7) 0.052(4) Uani 1 1 d . .
H25L H 0.9038 0.6269 0.4766 0.078 Uiso 1 1 calc R U
H25M H 0.9393 0.6312 0.4178 0.078 Uiso 1 1 calc R U
H25N H 0.9405 0.6827 0.4562 0.078 Uiso 1 1 calc R U
C300 C 0.6584(7) 0.6316(5) -0.0459(5) 0.024(2) Uani 1 1 d . .
H300 H 0.6601 0.5936 -0.0453 0.028 Uiso 1 1 calc R U
C301 C 0.6509(7) 0.6551(5) 0.0064(5) 0.026(2) Uani 1 1 d . .
C302 C 0.6336(7) 0.6190(5) 0.0514(5) 0.025(2) Uani 1 1 d . .
H302 H 0.6330 0.5815 0.0450 0.030 Uiso 1 1 calc R U
C303 C 0.6179(8) 0.6373(5) 0.1033(5) 0.026(2) Uani 1 1 d . .
C304 C 0.6177(7) 0.6966(5) 0.1145(4) 0.024(2) Uani 1 1 d . .
O304 O 0.5920(6) 0.7154(4) 0.1579(3) 0.032(2) Uani 1 1 d . .
C305 C 0.6535(8) 0.7329(5) 0.0709(5) 0.025(2) Uani 1 1 d . .
C306 C 0.6638(7) 0.7110(5) 0.0199(5) 0.022(2) Uani 1 1 d . .
H306 H 0.6803 0.7344 -0.0077 0.026 Uiso 1 1 calc R U
C30A C 0.6023(8) 0.5966(5) 0.1505(5) 0.025(2) Uani 1 1 d . .
C30B C 0.6161(9) 0.5378(5) 0.1341(5) 0.035(3) Uani 1 1 d . .
H30A H 0.5766 0.5290 0.1027 0.052 Uiso 1 1 calc R U
H30B H 0.6760 0.5329 0.1249 0.052 Uiso 1 1 calc R U
H30C H 0.6046 0.5141 0.1642 0.052 Uiso 1 1 calc R U
C30C C 0.5055(8) 0.6024(6) 0.1660(5) 0.031(3) Uani 1 1 d . .
H30D H 0.4660 0.5950 0.1342 0.046 Uiso 1 1 calc R U
H30E H 0.4948 0.5769 0.1947 0.046 Uiso 1 1 calc R U
H30F H 0.4959 0.6389 0.1786 0.046 Uiso 1 1 calc R U
C30D C 0.6660(9) 0.6081(6) 0.1999(6) 0.038(3) Uani 1 1 d . .
H30G H 0.6590 0.6452 0.2115 0.057 Uiso 1 1 calc R U
H30H H 0.6539 0.5838 0.2294 0.057 Uiso 1 1 calc R U
H30I H 0.7254 0.6025 0.1901 0.057 Uiso 1 1 calc R U
C30E C 0.6711(8) 0.7921(6) 0.0850(5) 0.028(2) Uani 1 1 d . .
C30F C 0.7205(10) 0.8203(5) 0.0397(5) 0.033(3) Uani 1 1 d . .
H30J H 0.7312 0.8579 0.0494 0.049 Uiso 1 1 calc R U
H30K H 0.7758 0.8021 0.0361 0.049 Uiso 1 1 calc R U
H30L H 0.6853 0.8184 0.0053 0.049 Uiso 1 1 calc R U
C30G C 0.5859(10) 0.8253(5) 0.0911(6) 0.037(3) Uani 1 1 d . .
H30M H 0.6009 0.8625 0.1001 0.055 Uiso 1 1 calc R U
H30N H 0.5497 0.8242 0.0571 0.055 Uiso 1 1 calc R U
H30O H 0.5541 0.8097 0.1200 0.055 Uiso 1 1 calc R U
C30H C 0.7325(9) 0.7975(6) 0.1390(5) 0.034(3) Uani 1 1 d . .
H30P H 0.7427 0.8355 0.1471 0.052 Uiso 1 1 calc R U
H30Q H 0.7048 0.7806 0.1689 0.052 Uiso 1 1 calc R U
H30R H 0.7878 0.7797 0.1343 0.052 Uiso 1 1 calc R U
C311 C 0.6638(8) 0.6538(5) -0.0990(5) 0.024(2) Uiso 1 1 d . .
C312 C 0.6820(7) 0.6184(5) -0.1426(5) 0.024(2) Uani 1 1 d . .
H312 H 0.6863 0.5813 -0.1349 0.028 Uiso 1 1 calc R U
C313 C 0.6939(7) 0.6347(5) -0.1949(5) 0.025(2) Uani 1 1 d . .
C314 C 0.6921(8) 0.6933(5) -0.2071(5) 0.026(3) Uani 1 1 d . .
O314 O 0.7168(6) 0.7125(4) -0.2513(3) 0.031(2) Uani 1 1 d . .
C315 C 0.6587(7) 0.7297(5) -0.1658(5) 0.024(2) Uani 1 1 d . .
C316 C 0.6486(7) 0.7091(5) -0.1140(4) 0.025(2) Uani 1 1 d . .
H316 H 0.6306 0.7329 -0.0872 0.030 Uiso 1 1 calc R U
C31A C 0.7122(8) 0.5946(5) -0.2413(5) 0.028(3) Uani 1 1 d . .
C31B C 0.6400(10) 0.6049(6) -0.2902(5) 0.039(3) Uani 1 1 d . .
H31A H 0.6496 0.5804 -0.3200 0.058 Uiso 1 1 calc R U
H31B H 0.5825 0.5987 -0.2776 0.058 Uiso 1 1 calc R U
H31C H 0.6441 0.6420 -0.3027 0.058 Uiso 1 1 calc R U
C31C C 0.7034(9) 0.5343(6) -0.2228(5) 0.035(3) Uani 1 1 d . .
H31D H 0.7152 0.5104 -0.2527 0.052 Uiso 1 1 calc R U
H31E H 0.7450 0.5272 -0.1920 0.052 Uiso 1 1 calc R U
H31F H 0.6446 0.5279 -0.2123 0.052 Uiso 1 1 calc R U
C31D C 0.8054(9) 0.6012(6) -0.2613(6) 0.037(3) Uani 1 1 d . .
H31G H 0.8136 0.5754 -0.2902 0.056 Uiso 1 1 calc R U
H31H H 0.8122 0.6377 -0.2750 0.056 Uiso 1 1 calc R U
H31I H 0.8486 0.5948 -0.2311 0.056 Uiso 1 1 calc R U
C31E C 0.6343(8) 0.7886(5) -0.1813(5) 0.025(2) Uani 1 1 d . .
C31F C 0.5736(8) 0.7891(6) -0.2359(5) 0.033(3) Uani 1 1 d . .
H31J H 0.5219 0.7675 -0.2314 0.049 Uiso 1 1 calc R U
H31K H 0.5565 0.8260 -0.2448 0.049 Uiso 1 1 calc R U
H31L H 0.6051 0.7741 -0.2652 0.049 Uiso 1 1 calc R U
C31G C 0.7161(9) 0.8228(6) -0.1887(5) 0.033(3) Uani 1 1 d . .
H31M H 0.6988 0.8595 -0.1984 0.050 Uiso 1 1 calc R U
H31N H 0.7529 0.8232 -0.1549 0.050 Uiso 1 1 calc R U
H31O H 0.7483 0.8073 -0.2174 0.050 Uiso 1 1 calc R U
C31H C 0.5785(9) 0.8161(6) -0.1392(6) 0.037(3) Uani 1 1 d . .
H31P H 0.5268 0.7945 -0.1346 0.056 Uiso 1 1 calc R U
H31Q H 0.6126 0.8192 -0.1045 0.056 Uiso 1 1 calc R U
H31R H 0.5611 0.8519 -0.1521 0.056 Uiso 1 1 calc R U
C401 C 0.5276(18) 0.4948(12) 0.3520(15) 0.105(9) Uani 1 1 d . .
H401 H 0.4716 0.5071 0.3395 0.126 Uiso 1 1 calc R U
C402 C 0.584(3) 0.4790(14) 0.3161(12) 0.123(12) Uani 1 1 d . .
H402 H 0.5668 0.4790 0.2786 0.148 Uiso 1 1 calc R U
C403 C 0.666(3) 0.4625(12) 0.3343(17) 0.112(11) Uani 1 1 d . .
H403 H 0.7056 0.4503 0.3094 0.135 Uiso 1 1 calc R U
C404 C 0.690(2) 0.4640(12) 0.3870(17) 0.102(9) Uani 1 1 d . .
H404 H 0.7479 0.4548 0.3993 0.122 Uiso 1 1 calc R U
C405 C 0.633(4) 0.4786(13) 0.4231(13) 0.142(18) Uani 1 1 d . .
H405 H 0.6499 0.4787 0.4607 0.171 Uiso 1 1 calc R U
C406 C 0.550(2) 0.4934(11) 0.4044(13) 0.101(9) Uani 1 1 d . .
H406 H 0.5088 0.5026 0.4293 0.121 Uiso 1 1 calc R U
C411 C 0.8186(14) 0.5503(7) 0.5500(7) 0.060(5) Uani 1 1 d . .
H411 H 0.8286 0.5875 0.5460 0.072 Uiso 1 1 calc R U
C412 C 0.7510(13) 0.5309(8) 0.5827(6) 0.056(4) Uani 1 1 d . .
H412 H 0.7137 0.5559 0.5981 0.067 Uiso 1 1 calc R U
C413 C 0.7402(13) 0.4765(8) 0.5917(8) 0.058(4) Uani 1 1 d . .
H413 H 0.6970 0.4646 0.6141 0.069 Uiso 1 1 calc R U
C414 C 0.7946(13) 0.4383(8) 0.5671(9) 0.065(5) Uani 1 1 d . .
H414 H 0.7877 0.4011 0.5732 0.078 Uiso 1 1 calc R U
C415 C 0.8589(13) 0.4570(8) 0.5335(7) 0.062(5) Uani 1 1 d . .
H415 H 0.8952 0.4321 0.5173 0.074 Uiso 1 1 calc R U
C416 C 0.8689(16) 0.5122(8) 0.5244(8) 0.071(6) Uani 1 1 d . .
H416 H 0.9102 0.5241 0.5006 0.085 Uiso 1 1 calc R U
C421 C 0.9232(13) 0.5595(8) 0.2495(7) 0.058(5) Uani 1 1 d . .
H421 H 0.8894 0.5786 0.2225 0.070 Uiso 1 1 calc R U
C422 C 0.8834(12) 0.5334(8) 0.2915(8) 0.060(5) Uani 1 1 d . .
H422 H 0.8224 0.5346 0.2924 0.072 Uiso 1 1 calc R U
C423 C 0.9330(18) 0.5054(9) 0.3322(8) 0.075(6) Uani 1 1 d . .
H423 H 0.9060 0.4873 0.3600 0.090 Uiso 1 1 calc R U
C424 C 1.0221(17) 0.5050(10) 0.3307(9) 0.080(7) Uani 1 1 d . .
H424 H 1.0571 0.4880 0.3586 0.096 Uiso 1 1 calc R U
C425 C 1.0609(14) 0.5299(8) 0.2874(11) 0.075(6) Uani 1 1 d . .
H425 H 1.1218 0.5278 0.2855 0.090 Uiso 1 1 calc R U
C426 C 1.0119(15) 0.5568(8) 0.2483(9) 0.068(5) Uani 1 1 d . .
H426 H 1.0391 0.5738 0.2199 0.082 Uiso 1 1 calc R U

loop_
_atom_site_aniso_label
_atom_site_aniso_U_11
_atom_site_aniso_U_22
_atom_site_aniso_U_33
_atom_site_aniso_U_23
_atom_site_aniso_U_13
_atom_site_aniso_U_12
Au1 0.0081(2) 0.0329(2) 0.0208(2) -0.00056(19) -0.00234(13) 0.00004(18)
C122 0.017(6) 0.049(7) 0.019(5) -0.001(5) 0.002(4) 0.003(5)
C123 0.017(6) 0.044(7) 0.020(5) -0.005(5) 0.002(4) 0.002(5)
C124 0.015(6) 0.056(9) 0.022(5) 0.002(5) 0.001(5) 0.000(5)
C125 0.021(6) 0.044(8) 0.027(6) 0.004(5) -0.005(5) 0.005(5)
C126 0.016(6) 0.051(8) 0.019(5) 0.000(5) -0.004(4) 0.004(5)
C12A 0.013(6) 0.042(7) 0.022(5) -0.004(5) -0.002(4) -0.005(5)
C12B 0.029(7) 0.050(9) 0.043(7) -0.004(6) -0.010(6) 0.000(6)
C12C 0.024(7) 0.048(9) 0.067(10) -0.001(8) -0.010(7) 0.005(6)
C12D 0.020(6) 0.046(8) 0.032(6) 0.001(6) 0.002(5) 0.004(5)
C12E 0.023(7) 0.055(9) 0.041(7) -0.007(6) -0.001(6) -0.005(6)
C12F 0.032(8) 0.043(8) 0.058(9) -0.016(7) 0.010(7) 0.006(6)
C11 0.002(4) 0.035(6) 0.029(5) -0.003(5) 0.001(4) 0.004(4)
N12 0.012(4) 0.043(6) 0.006(3) 0.006(3) -0.004(3) 0.002(4)
C13 0.013(6) 0.048(8) 0.033(6) 0.007(5) 0.001(5) 0.005(5)
C14 0.008(5) 0.052(8) 0.026(5) 0.007(5) -0.004(4) 0.000(5)
N15 0.011(5) 0.036(6) 0.026(5) 0.002(4) -0.008(4) 0.000(4)
C151 0.007(5) 0.045(8) 0.029(6) 0.004(5) 0.001(4) -0.005(4)
C152 0.009(5) 0.041(8) 0.033(6) -0.005(5) 0.009(5) -0.001(4)
C153 0.013(6) 0.044(8) 0.045(7) 0.019(6) 0.000(5) 0.004(5)
C154 0.024(7) 0.055(9) 0.034(6) 0.015(6) -0.007(5) -0.003(6)
C155 0.016(6) 0.053(9) 0.032(6) 0.004(6) -0.002(5) 0.002(5)
C156 0.005(5) 0.034(7) 0.028(5) -0.001(4) -0.002(4) -0.002(4)
C15A 0.024(7) 0.041(8) 0.043(7) -0.005(6) 0.005(6) 0.005(5)
C15B 0.015(7) 0.095(14) 0.061(10) -0.039(9) -0.003(7) -0.005(7)
C15C 0.030(9) 0.102(16) 0.079(13) -0.035(12) -0.016(9) 0.018(9)
C15D 0.014(6) 0.055(9) 0.035(7) -0.002(6) -0.003(5) 0.002(5)
C15E 0.041(10) 0.045(10) 0.095(14) -0.013(9) 0.005(9) -0.003(7)
C15F 0.034(8) 0.047(9) 0.056(9) -0.009(7) 0.002(7) 0.001(6)
C222 0.021(6) 0.032(7) 0.033(6) 0.001(5) -0.004(5) 0.000(5)
C223 0.026(7) 0.027(6) 0.038(7) -0.007(5) 0.002(5) 0.005(5)
C224 0.025(7) 0.043(8) 0.022(5) -0.008(5) 0.009(5) 0.000(5)
C225 0.023(7) 0.049(8) 0.024(6) 0.002(5) -0.003(5) -0.005(5)
C226 0.004(5) 0.038(7) 0.034(6) -0.001(5) -0.004(4) -0.003(4)
C22A 0.035(7) 0.036(7) 0.024(6) 0.004(5) 0.001(5) 0.008(5)
C22B 0.022(6) 0.040(8) 0.043(7) 0.005(6) -0.006(6) -0.001(5)
C22C 0.030(7) 0.038(8) 0.046(8) 0.012(6) 0.002(6) 0.003(6)
C22D 0.035(7) 0.034(7) 0.033(6) 0.002(5) -0.003(6) -0.003(5)
C22E 0.026(7) 0.044(8) 0.052(8) 0.012(7) -0.009(6) -0.003(6)
C22F 0.027(7) 0.029(7) 0.035(6) 0.004(5) -0.002(5) -0.001(5)
C21 0.005(5) 0.034(6) 0.027(5) 0.003(5) 0.004(4) -0.003(4)
C23 0.014(6) 0.044(7) 0.032(6) -0.003(5) -0.013(5) -0.001(5)
N25 0.010(5) 0.047(7) 0.022(5) -0.004(4) -0.001(4) -0.001(4)
C251 0.009(5) 0.048(8) 0.020(5) -0.006(5) 0.000(4) 0.000(5)
C252 0.017(6) 0.044(7) 0.024(5) 0.004(5) 0.003(4) 0.011(5)
C253 0.020(6) 0.050(8) 0.020(5) -0.002(5) 0.001(5) 0.000(5)
C254 0.021(6) 0.051(9) 0.024(6) -0.005(5) -0.001(5) 0.004(5)
C255 0.022(6) 0.038(7) 0.036(7) -0.013(5) 0.000(5) -0.006(5)
C256 0.015(6) 0.046(7) 0.025(5) 0.002(5) 0.002(4) -0.003(5)
C25A 0.022(6) 0.025(6) 0.037(6) 0.001(5) 0.007(5) 0.002(5)
C25B 0.010(6) 0.043(8) 0.057(8) 0.001(6) 0.013(6) 0.002(5)
C25C 0.011(6) 0.050(9) 0.092(12) 0.008(9) 0.001(7) 0.003(6)
C25D 0.020(6) 0.048(8) 0.036(7) 0.002(6) 0.005(5) -0.004(5)
C25E 0.034(8) 0.048(9) 0.057(9) 0.012(7) -0.002(7) -0.008(6)
C25F 0.029(8) 0.074(12) 0.052(9) 0.021(8) -0.005(7) -0.010(7)
C300 0.005(5) 0.036(6) 0.028(5) -0.001(5) -0.001(4) -0.004(4)
C301 0.010(5) 0.043(7) 0.023(5) -0.003(5) -0.004(4) 0.000(4)
C302 0.010(5) 0.034(7) 0.030(6) 0.003(5) -0.006(4) 0.003(4)
C303 0.018(6) 0.038(7) 0.022(5) 0.003(5) 0.000(4) -0.004(5)
C304 0.018(6) 0.032(7) 0.021(5) 0.004(4) -0.007(4) 0.000(4)
O304 0.031(5) 0.038(5) 0.026(4) -0.003(3) 0.003(4) 0.002(4)
C305 0.020(6) 0.026(6) 0.028(6) 0.005(5) -0.001(5) 0.001(4)
C306 0.014(5) 0.027(6) 0.024(5) -0.001(4) 0.001(4) 0.004(4)
C30A 0.020(6) 0.034(7) 0.022(5) 0.001(5) 0.000(4) 0.001(5)
C30B 0.034(7) 0.037(7) 0.033(6) 0.007(5) 0.002(6) -0.003(5)
C30C 0.027(7) 0.039(7) 0.027(6) 0.005(5) 0.008(5) 0.000(5)
C30D 0.032(7) 0.044(8) 0.037(7) 0.011(6) -0.010(6) 0.004(6)
C30E 0.019(6) 0.044(7) 0.022(5) 0.003(5) 0.006(4) 0.001(5)
C30F 0.041(8) 0.029(7) 0.029(6) -0.006(5) 0.005(6) -0.011(6)
C30G 0.042(8) 0.026(7) 0.042(7) 0.000(5) -0.003(6) 0.006(6)
C30H 0.023(6) 0.044(8) 0.034(6) -0.005(6) -0.004(5) 0.002(6)
C312 0.016(5) 0.030(6) 0.026(5) -0.003(5) 0.000(4) 0.002(4)
C313 0.013(5) 0.032(6) 0.029(6) 0.000(5) -0.004(5) -0.002(4)
C314 0.016(6) 0.029(7) 0.032(6) 0.004(5) -0.003(5) 0.000(4)
O314 0.027(5) 0.044(6) 0.024(4) 0.004(4) 0.005(4) 0.000(4)
C315 0.006(5) 0.037(7) 0.029(6) -0.001(5) 0.000(4) 0.000(4)
C316 0.004(5) 0.048(7) 0.022(5) -0.006(5) 0.001(4) -0.004(5)
C31A 0.022(6) 0.039(7) 0.023(5) -0.001(5) -0.002(5) 0.003(5)
C31B 0.039(8) 0.057(9) 0.019(5) -0.006(6) -0.006(5) 0.012(6)
C31C 0.034(8) 0.047(8) 0.024(6) -0.003(5) 0.003(5) 0.000(6)
C31D 0.023(7) 0.056(9) 0.034(7) 0.000(6) 0.003(5) 0.010(6)
C31E 0.021(6) 0.024(6) 0.028(5) 0.005(5) 0.000(5) 0.003(4)
C31F 0.021(6) 0.040(8) 0.036(6) 0.009(6) -0.004(5) 0.012(5)
C31G 0.025(7) 0.051(8) 0.025(6) 0.002(5) 0.007(5) 0.004(6)
C31H 0.031(7) 0.047(8) 0.036(7) 0.006(6) 0.007(6) 0.009(6)
C401 0.069(17) 0.12(2) 0.13(2) -0.04(2) -0.016(17) -0.018(15)
C402 0.16(3) 0.14(3) 0.067(16) -0.038(17) -0.02(2) -0.05(3)
C403 0.12(3) 0.09(2) 0.13(3) -0.029(19) 0.08(2) -0.031(18)
C404 0.10(2) 0.09(2) 0.11(2) 0.019(19) 0.01(2) -0.004(16)
C405 0.25(5) 0.09(2) 0.078(19) 0.032(16) -0.08(3) -0.07(3)
C406 0.14(3) 0.081(18) 0.089(19) -0.015(15) 0.034(19) -0.033(18)
C411 0.098(15) 0.041(9) 0.042(8) -0.003(7) 0.014(9) 0.030(9)
C412 0.076(13) 0.061(11) 0.032(7) -0.001(7) 0.012(8) 0.014(9)
C413 0.059(11) 0.055(11) 0.059(10) -0.016(8) 0.008(9) 0.002(8)
C414 0.058(12) 0.053(11) 0.081(13) 0.003(9) -0.025(10) -0.011(9)
C415 0.063(12) 0.066(12) 0.054(10) -0.009(8) -0.010(9) 0.016(9)
C416 0.096(16) 0.062(12) 0.057(11) -0.006(9) 0.017(11) 0.026(11)
C421 0.057(11) 0.068(12) 0.047(9) -0.010(8) -0.011(8) 0.017(9)
C422 0.037(9) 0.069(12) 0.075(12) -0.018(10) 0.006(9) 0.011(8)
C423 0.12(2) 0.064(13) 0.049(10) -0.004(9) 0.024(12) 0.006(12)
C424 0.086(17) 0.086(16) 0.063(12) -0.004(11) -0.034(12) 0.021(13)
C425 0.050(11) 0.056(12) 0.116(19) -0.020(12) -0.019(12) -0.001(9)
C426 0.085(16) 0.047(11) 0.074(13) -0.008(9) 0.017(11) 0.015(10)

loop_
_atom_type_symbol
_atom_type_description
_atom_type_scat_dispersion_real
_atom_type_scat_dispersion_imag
_atom_type_scat_source
C C 0.0033 0.0016 'International Tables Vol C Tables 4.2.6.8 and 6.1.1.4'
H H 0.0000 0.0000 'International Tables Vol C Tables 4.2.6.8 and 6.1.1.4'
Au Au -2.0133 8.8022 'International Tables Vol C Tables 4.2.6.8 and 6.1.1.4'
N N 0.0061 0.0033 'International Tables Vol C Tables 4.2.6.8 and 6.1.1.4'
O O 0.0106 0.0060 'International Tables Vol C Tables 4.2.6.8 and 6.1.1.4'

loop_
_geom_angle_atom_site_label_1
_geom_angle_atom_site_label_2
_geom_angle_atom_site_label_3
_geom_angle
C11 Au1 C21 177.2(5)
C122 C121 C126 127.2(11)
C122 C121 N12 115.5(10)
C126 C121 N12 117.1(10)
C121 C122 C123 114.8(12)
C121 C122 C12A 124.7(11)
C123 C122 C12A 120.5(11)
C124 C123 C122 120.4(11)
C124 C123 H123 119.8
C122 C123 H123 119.8
C123 C124 C125 122.1(12)
C123 C124 H124 119.0
C125 C124 H124 119.0
C124 C125 C126 120.3(13)
C124 C125 H125 119.9
C126 C125 H125 119.9
C121 C126 C125 115.3(11)
C121 C126 C12D 123.5(11)
C125 C126 C12D 121.3(12)
C122 C12A C12C 110.9(11)
C122 C12A C12B 112.2(10)
C12C C12A C12B 111.8(11)
C122 C12A H12A 107.2
C12C C12A H12A 107.2
C12B C12A H12A 107.2
C12A C12B H12B 109.5
C12A C12B H12C 109.5
H12B C12B H12C 109.5
C12A C12B H12D 109.5
H12B C12B H12D 109.5
H12C C12B H12D 109.5
C12A C12C H12E 109.5
C12A C12C H12F 109.5
H12E C12C H12F 109.5
C12A C12C H12G 109.5
H12E C12C H12G 109.5
H12F C12C H12G 109.5
C12F C12D C126 111.5(11)
C12F C12D C12E 110.1(12)
C126 C12D C12E 111.9(11)
C12F C12D H12H 107.7
C126 C12D H12H 107.7
C12E C12D H12H 107.7
C12D C12E H12I 109.5
C12D C12E H12J 109.5
H12I C12E H12J 109.5
C12D C12E H12K 109.5
H12I C12E H12K 109.5
H12J C12E H12K 109.5
C12D C12F H12L 109.5
C12D C12F H12M 109.5
H12L C12F H12M 109.5
C12D C12F H12N 109.5
H12L C12F H12N 109.5
H12M C12F H12N 109.5
N12 C11 N15 103.3(9)
N12 C11 Au1 126.4(8)
N15 C11 Au1 130.2(8)
C11 N12 C13 114.5(9)
C11 N12 C121 124.9(9)
C13 N12 C121 120.4(9)
C14 C13 N12 103.8(10)
C14 C13 H13 128.1
N12 C13 H13 128.1
C13 C14 N15 108.3(11)
C13 C14 H14 125.9
N15 C14 H14 125.9
C11 N15 C14 110.0(9)
C11 N15 C151 127.9(9)
C14 N15 C151 122.0(10)
C152 C151 C156 123.5(11)
C152 C151 N15 119.5(11)
C156 C151 N15 116.9(11)
C151 C152 C153 116.6(12)
C151 C152 C15A 121.8(12)
C153 C152 C15A 121.7(12)
C154 C153 C152 122.8(13)
C154 C153 H153 118.6
C152 C153 H153 118.6
C155 C154 C153 119.3(12)
C155 C154 H154 120.3
C153 C154 H154 120.3
C154 C155 C156 122.0(13)
C154 C155 H155 119.0
C156 C155 H155 119.0
C151 C156 C155 115.8(11)
C151 C156 C15D 123.0(11)
C155 C156 C15D 121.2(11)
C15B C15A C152 113.4(11)
C15B C15A C15C 110.8(14)
C152 C15A C15C 113.0(12)
C15B C15A H15A 106.3
C152 C15A H15A 106.3
C15C C15A H15A 106.3
C15A C15B H15B 109.5
C15A C15B H15C 109.5
H15B C15B H15C 109.5
C15A C15B H15D 109.5
H15B C15B H15D 109.5
H15C C15B H15D 109.5
C15A C15C H15E 109.5
C15A C15C H15F 109.5
H15E C15C H15F 109.5
C15A C15C H15G 109.5
H15E C15C H15G 109.5
H15F C15C H15G 109.5
C156 C15D C15E 110.3(11)
C156 C15D C15F 112.8(12)
C15E C15D C15F 111.0(12)
C156 C15D H15H 107.5
C15E C15D H15H 107.5
C15F C15D H15H 107.5
C15D C15E H15I 109.5
C15D C15E H15J 109.5
H15I C15E H15J 109.5
C15D C15E H15K 109.5
H15I C15E H15K 109.5
H15J C15E H15K 109.5
C15D C15F H15L 109.5
C15D C15F H15M 109.5
H15L C15F H15M 109.5
C15D C15F H15N 109.5
H15L C15F H15N 109.5
H15M C15F H15N 109.5
N22 C221 C222 119.9(10)
N22 C221 C226 117.2(10)
C222 C221 C226 122.8(11)
C221 C222 C223 117.5(11)
C221 C222 C22A 121.7(11)
C223 C222 C22A 120.7(11)
C224 C223 C222 121.0(12)
C224 C223 H223 119.5
C222 C223 H223 119.5
C225 C224 C223 120.7(11)
C225 C224 H224 119.7
C223 C224 H224 119.7
C224 C225 C226 120.6(12)
C224 C225 H225 119.7
C226 C225 H225 119.7
C225 C226 C221 117.3(12)
C225 C226 C22D 121.2(12)
C221 C226 C22D 121.5(11)
C22B C22A C22C 108.9(11)
C22B C22A C222 112.5(11)
C22C C22A C222 113.0(10)
C22B C22A H22A 107.4
C22C C22A H22A 107.4
C222 C22A H22A 107.4
C22A C22B H22B 109.5
C22A C22B H22C 109.5
H22B C22B H22C 109.5
C22A C22B H22D 109.5
H22B C22B H22D 109.5
H22C C22B H22D 109.5
C22A C22C H22E 109.5
C22A C22C H22F 109.5
H22E C22C H22F 109.5
C22A C22C H22G 109.5
H22E C22C H22G 109.5
H22F C22C H22G 109.5
C226 C22D C22F 112.6(10)
C226 C22D C22E 109.4(11)
C22F C22D C22E 108.8(11)
C226 C22D H22H 108.6
C22F C22D H22H 108.6
C22E C22D H22H 108.6
C22D C22E H22I 109.5
C22D C22E H22J 109.5
H22I C22E H22J 109.5
C22D C22E H22K 109.5
H22I C22E H22K 109.5
H22J C22E H22K 109.5
C22D C22F H22L 109.5
C22D C22F H22M 109.5
H22L C22F H22M 109.5
C22D C22F H22N 109.5
H22L C22F H22N 109.5
H22M C22F H22N 109.5
N25 C21 N22 108.6(9)
N25 C21 Au1 127.8(8)
N22 C21 Au1 123.6(8)
C221 N22 C21 129.1(10)
C221 N22 C23 126.4(10)
C21 N22 C23 104.5(9)
C24 C23 N22 110.4(10)
C24 C23 H23 124.8
N22 C23 H23 124.8
C23 C24 N25 107.3(11)
C23 C24 H24 126.4
N25 C24 H24 126.4
C21 N25 C24 109.3(9)
C21 N25 C251 128.2(9)
C24 N25 C251 122.4(10)
C256 C251 C252 124.0(11)
C256 C251 N25 119.7(11)
C252 C251 N25 116.1(11)
C253 C252 C251 113.9(12)
C253 C252 C25A 122.4(11)
C251 C252 C25A 123.7(11)
C254 C253 C252 122.4(12)
C254 C253 H253 118.8
C252 C253 H253 118.8
C253 C254 C255 121.2(12)
C253 C254 H254 119.4
C255 C254 H254 119.4
C256 C255 C254 121.2(13)
C256 C255 H255 119.4
C254 C255 H255 119.4
C255 C256 C251 117.3(12)
C255 C256 C25D 122.2(13)
C251 C256 C25D 120.5(11)
C252 C25A C25B 112.4(11)
C252 C25A C25C 108.2(11)
C25B C25A C25C 110.7(11)
C252 C25A H25A 108.5
C25B C25A H25A 108.5
C25C C25A H25A 108.5
C25A C25B H25B 109.5
C25A C25B H25C 109.5
H25B C25B H25C 109.5
C25A C25B H25D 109.5
H25B C25B H25D 109.5
H25C C25B H25D 109.5
C25A C25C H25E 109.5
C25A C25C H25F 109.5
H25E C25C H25F 109.5
C25A C25C H25G 109.5
H25E C25C H25G 109.5
H25F C25C H25G 109.5
C25F C25D C256 110.1(11)
C25F C25D C25E 108.4(13)
C256 C25D C25E 112.9(11)
C25F C25D H25H 108.4
C256 C25D H25H 108.4
C25E C25D H25H 108.4
C25D C25E H25I 109.5
C25D C25E H25J 109.5
H25I C25E H25J 109.5
C25D C25E H25K 109.5
H25I C25E H25K 109.5
H25J C25E H25K 109.5
C25D C25F H25L 109.5
C25D C25F H25M 109.5
H25L C25F H25M 109.5
C25D C25F H25N 109.5
H25L C25F H25N 109.5
H25M C25F H25N 109.5
C301 C300 C311 133.3(11)
C301 C300 H300 113.4
C311 C300 H300 113.4
C300 C301 C306 125.7(11)
C300 C301 C302 117.9(11)
C306 C301 C302 116.3(10)
C303 C302 C301 123.4(12)
C303 C302 H302 118.3
C301 C302 H302 118.3
C302 C303 C304 119.4(11)
C302 C303 C30A 121.1(11)
C304 C303 C30A 119.5(10)
O304 C304 C303 121.7(11)
O304 C304 C305 122.1(11)
C303 C304 C305 116.2(10)
C306 C305 C30E 123.5(10)
C306 C305 C304 118.4(11)
C30E C305 C304 118.0(10)
C305 C306 C301 124.3(11)
C305 C306 H306 117.8
C301 C306 H306 117.8
C30D C30A C30B 107.1(10)
C30D C30A C30C 110.6(10)
C30B C30A C30C 107.7(10)
C30D C30A C303 110.2(10)
C30B C30A C303 112.5(10)
C30C C30A C303 108.7(10)
C30A C30B H30A 109.5
C30A C30B H30B 109.5
H30A C30B H30B 109.5
C30A C30B H30C 109.5
H30A C30B H30C 109.5
H30B C30B H30C 109.5
C30A C30C H30D 109.5
C30A C30C H30E 109.5
H30D C30C H30E 109.5
C30A C30C H30F 109.5
H30D C30C H30F 109.5
H30E C30C H30F 109.5
C30A C30D H30G 109.5
C30A C30D H30H 109.5
H30G C30D H30H 109.5
C30A C30D H30I 109.5
H30G C30D H30I 109.5
H30H C30D H30I 109.5
C305 C30E C30F 110.7(10)
C305 C30E C30G 113.0(10)
C30F C30E C30G 106.8(11)
C305 C30E C30H 111.1(11)
C30F C30E C30H 105.8(10)
C30G C30E C30H 109.1(10)
C30E C30F H30J 109.5
C30E C30F H30K 109.5
H30J C30F H30K 109.5
C30E C30F H30L 109.5
H30J C30F H30L 109.5
H30K C30F H30L 109.5
C30E C30G H30M 109.5
C30E C30G H30N 109.5
H30M C30G H30N 109.5
C30E C30G H30O 109.5
H30M C30G H30O 109.5
H30N C30G H30O 109.5
C30E C30H H30P 109.5
C30E C30H H30Q 109.5
H30P C30H H30Q 109.5
C30E C30H H30R 109.5
H30P C30H H30R 109.5
H30Q C30H H30R 109.5
C300 C311 C312 118.8(11)
C300 C311 C316 125.7(11)
C312 C311 C316 115.4(10)
C313 C312 C311 124.9(12)
C313 C312 H312 117.5
C311 C312 H312 117.5
C312 C313 C314 118.3(11)
C312 C313 C31A 123.1(11)
C314 C313 C31A 118.5(11)
O314 C314 C315 120.1(11)
O314 C314 C313 122.5(11)
C315 C314 C313 117.4(11)
C316 C315 C314 118.3(11)
C316 C315 C31E 122.1(11)
C314 C315 C31E 119.6(10)
C315 C316 C311 124.0(11)
C315 C316 H316 118.0
C311 C316 H316 118.0
C313 C31A C31D 112.6(10)
C313 C31A C31C 111.6(10)
C31D C31A C31C 107.1(11)
C313 C31A C31B 107.4(10)
C31D C31A C31B 110.5(10)
C31C C31A C31B 107.6(11)
C31A C31B H31A 109.5
C31A C31B H31B 109.5
H31A C31B H31B 109.5
C31A C31B H31C 109.5
H31A C31B H31C 109.5
H31B C31B H31C 109.5
C31A C31C H31D 109.5
C31A C31C H31E 109.5
H31D C31C H31E 109.5
C31A C31C H31F 109.5
H31D C31C H31F 109.5
H31E C31C H31F 109.5
C31A C31D H31G 109.5
C31A C31D H31H 109.5
H31G C31D H31H 109.5
C31A C31D H31I 109.5
H31G C31D H31I 109.5
H31H C31D H31I 109.5
C31G C31E C315 111.3(10)
C31G C31E C31H 109.5(11)
C315 C31E C31H 112.5(10)
C31G C31E C31F 109.4(10)
C315 C31E C31F 109.6(10)
C31H C31E C31F 104.2(10)
C31E C31F H31J 109.5
C31E C31F H31K 109.5
H31J C31F H31K 109.5
C31E C31F H31L 109.5
H31J C31F H31L 109.5
H31K C31F H31L 109.5
C31E C31G H31M 109.5
C31E C31G H31N 109.5
H31M C31G H31N 109.5
C31E C31G H31O 109.5
H31M C31G H31O 109.5
H31N C31G H31O 109.5
C31E C31H H31P 109.5
C31E C31H H31Q 109.5
H31P C31H H31Q 109.5
C31E C31H H31R 109.5
H31P C31H H31R 109.5
H31Q C31H H31R 109.5
C406 C401 C402 121(3)
C406 C401 H401 119.7
C402 C401 H401 119.7
C401 C402 C403 120(3)
C401 C402 H402 120.1
C403 C402 H402 120.1
C404 C403 C402 120(3)
C404 C403 H403 120.2
C402 C403 H403 120.2
C403 C404 C405 121(3)
C403 C404 H404 119.7
C405 C404 H404 119.7
C404 C405 C406 119(3)
C404 C405 H405 120.5
C406 C405 H405 120.5
C401 C406 C405 120(3)
C401 C406 H406 119.8
C405 C406 H406 119.8
C416 C411 C412 118.3(18)
C416 C411 H411 120.8
C412 C411 H411 120.8
C413 C412 C411 121.0(16)
C413 C412 H412 119.5
C411 C412 H412 119.5
C412 C413 C414 119.9(19)
C412 C413 H413 120.0
C414 C413 H413 120.0
C415 C414 C413 119.2(18)
C415 C414 H414 120.4
C413 C414 H414 120.4
C416 C415 C414 120.4(18)
C416 C415 H415 119.8
C414 C415 H415 119.8
C415 C416 C411 121(2)
C415 C416 H416 119.5
C411 C416 H416 119.5
C426 C421 C422 119.0(18)
C426 C421 H421 120.5
C422 C421 H421 120.5
C423 C422 C421 121.0(18)
C423 C422 H422 119.5
C421 C422 H422 119.5
C424 C423 C422 118(2)
C424 C423 H423 120.8
C422 C423 H423 120.8
C423 C424 C425 120.0(19)
C423 C424 H424 120.0
C425 C424 H424 120.0
C426 C425 C424 121(2)
C426 C425 H425 119.7
C424 C425 H425 119.7
C425 C426 C421 121(2)
C425 C426 H426 119.6
C421 C426 H426 119.6

loop_
_geom_bond_atom_site_label_1
_geom_bond_atom_site_label_2
_geom_bond_distance
Au1 C11 2.035(10)
Au1 C21 2.058(10)
C121 C122 1.372(16)
C121 C126 1.394(18)
C121 N12 1.518(14)
C122 C123 1.424(16)
C122 C12A 1.493(19)
C123 C124 1.372(19)
C123 H123 0.9300
C124 C125 1.382(18)
C124 H124 0.9300
C125 C126 1.402(17)
C125 H125 0.9300
C126 C12D 1.517(18)
C12A C12C 1.520(18)
C12A C12B 1.537(16)
C12A H12A 0.9800
C12B H12B 0.9600
C12B H12C 0.9600
C12B H12D 0.9600
C12C H12E 0.9600
C12C H12F 0.9600
C12C H12G 0.9600
C12D C12F 1.513(19)
C12D C12E 1.557(19)
C12D H12H 0.9800
C12E H12I 0.9600
C12E H12J 0.9600
C12E H12K 0.9600
C12F H12L 0.9600
C12F H12M 0.9600
C12F H12N 0.9600
C11 N12 1.333(13)
C11 N15 1.350(15)
N12 C13 1.356(15)
C13 C14 1.351(17)
C13 H13 0.9300
C14 N15 1.376(14)
C14 H14 0.9300
N15 C151 1.444(15)
C151 C152 1.388(18)
C151 C156 1.416(17)
C152 C153 1.399(17)
C152 C15A 1.506(18)
C153 C154 1.37(2)
C153 H153 0.9300
C154 C155 1.37(2)
C154 H154 0.9300
C155 C156 1.419(17)
C155 H155 0.9300
C156 C15D 1.499(18)
C15A C15B 1.505(19)
C15A C15C 1.52(2)
C15A H15A 0.9800
C15B H15B 0.9600
C15B H15C 0.9600
C15B H15D 0.9600
C15C H15E 0.9600
C15C H15F 0.9600
C15C H15G 0.9600
C15D C15E 1.56(2)
C15D C15F 1.56(2)
C15D H15H 0.9800
C15E H15I 0.9600
C15E H15J 0.9600
C15E H15K 0.9600
C15F H15L 0.9600
C15F H15M 0.9600
C15F H15N 0.9600
C221 N22 1.360(15)
C221 C222 1.368(17)
C221 C226 1.431(16)
C222 C223 1.410(18)
C222 C22A 1.533(17)
C223 C224 1.385(18)
C223 H223 0.9300
C224 C225 1.378(19)
C224 H224 0.9300
C225 C226 1.397(18)
C225 H225 0.9300
C226 C22D 1.517(18)
C22A C22B 1.529(18)
C22A C22C 1.532(19)
C22A H22A 0.9800
C22B H22B 0.9600
C22B H22C 0.9600
C22B H22D 0.9600
C22C H22E 0.9600
C22C H22F 0.9600
C22C H22G 0.9600
C22D C22F 1.539(17)
C22D C22E 1.543(19)
C22D H22H 0.9800
C22E H22I 0.9600
C22E H22J 0.9600
C22E H22K 0.9600
C22F H22L 0.9600
C22F H22M 0.9600
C22F H22N 0.9600
C21 N25 1.354(15)
C21 N22 1.393(14)
N22 C23 1.434(16)
C23 C24 1.317(17)
C23 H23 0.9300
C24 N25 1.397(15)
C24 H24 0.9300
N25 C251 1.443(14)
C251 C256 1.403(19)
C251 C252 1.437(17)
C252 C253 1.423(16)
C252 C25A 1.484(18)
C253 C254 1.358(19)
C253 H253 0.9300
C254 C255 1.388(19)
C254 H254 0.9300
C255 C256 1.377(17)
C255 H255 0.9300
C256 C25D 1.538(18)
C25A C25B 1.515(17)
C25A C25C 1.533(18)
C25A H25A 0.9800
C25B H25B 0.9600
C25B H25C 0.9600
C25B H25D 0.9600
C25C H25E 0.9600
C25C H25F 0.9600
C25C H25G 0.9600
C25D C25F 1.533(19)
C25D C25E 1.54(2)
C25D H25H 0.9800
C25E H25I 0.9600
C25E H25J 0.9600
C25E H25K 0.9600
C25F H25L 0.9600
C25F H25M 0.9600
C25F H25N 0.9600
C300 C301 1.407(16)
C300 C311 1.410(16)
C300 H300 0.9300
C301 C306 1.417(17)
C301 C302 1.446(17)
C302 C303 1.377(17)
C302 H302 0.9300
C303 C304 1.475(17)
C303 C30A 1.553(16)
C304 O304 1.243(14)
C304 C305 1.516(16)
C305 C306 1.372(16)
C305 C30E 1.506(18)
C306 H306 0.9300
C30A C30D 1.512(16)
C30A C30B 1.512(18)
C30A C30C 1.551(17)
C30B H30A 0.9600
C30B H30B 0.9600
C30B H30C 0.9600
C30C H30D 0.9600
C30C H30E 0.9600
C30C H30F 0.9600
C30D H30G 0.9600
C30D H30H 0.9600
C30D H30I 0.9600
C30E C30F 1.543(17)
C30E C30G 1.545(18)
C30E C30H 1.559(16)
C30F H30J 0.9600
C30F H30K 0.9600
C30F H30L 0.9600
C30G H30M 0.9600
C30G H30N 0.9600
C30G H30O 0.9600
C30H H30P 0.9600
C30H H30Q 0.9600
C30H H30R 0.9600
C311 C312 1.411(16)
C311 C316 1.416(17)
C312 C313 1.359(16)
C312 H312 0.9300
C313 C314 1.464(17)
C313 C31A 1.537(17)
C314 O314 1.257(15)
C314 C315 1.464(17)
C315 C316 1.377(16)
C315 C31E 1.527(16)
C316 H316 0.9300
C31A C31D 1.539(18)
C31A C31C 1.550(19)
C31A C31B 1.576(16)
C31B H31A 0.9600
C31B H31B 0.9600
C31B H31C 0.9600
C31C H31D 0.9600
C31C H31E 0.9600
C31C H31F 0.9600
C31D H31G 0.9600
C31D H31H 0.9600
C31D H31I 0.9600
C31E C31G 1.520(18)
C31E C31H 1.534(18)
C31E C31F 1.560(16)
C31F H31J 0.9600
C31F H31K 0.9600
C31F H31L 0.9600
C31G H31M 0.9600
C31G H31N 0.9600
C31G H31O 0.9600
C31H H31P 0.9600
C31H H31Q 0.9600
C31H H31R 0.9600
C401 C406 1.29(4)
C401 C402 1.32(5)
C401 H401 0.9300
C402 C403 1.36(5)
C402 H402 0.9300
C403 C404 1.31(4)
C403 H403 0.9300
C404 C405 1.33(5)
C404 H404 0.9300
C405 C406 1.36(5)
C405 H405 0.9300
C406 H406 0.9300
C411 C416 1.38(2)
C411 C412 1.43(3)
C411 H411 0.9300
C412 C413 1.36(2)
C412 H412 0.9300
C413 C414 1.41(3)
C413 H413 0.9300
C414 C415 1.40(3)
C414 H414 0.9300
C415 C416 1.38(3)
C415 H415 0.9300
C416 H416 0.9300
C421 C426 1.35(3)
C421 C422 1.38(3)
C421 H421 0.9300
C422 C423 1.38(3)
C422 H422 0.9300
C423 C424 1.36(3)
C423 H423 0.9300
C424 C425 1.38(3)
C424 H424 0.9300
C425 C426 1.34(3)
C425 H425 0.9300
C426 H426 0.9300

loop_
_geom_torsion_atom_site_label_1
_geom_torsion_atom_site_label_2
_geom_torsion_atom_site_label_3
_geom_torsion_atom_site_label_4
_geom_torsion
C126 C121 C122 C123 1.9(18)
N12 C121 C122 C123 175.7(9)
C126 C121 C122 C12A -178.5(11)
N12 C121 C122 C12A -4.7(16)
C121 C122 C123 C124 -3.5(16)
C12A C122 C123 C124 176.9(11)
C122 C123 C124 C125 2.6(18)
C123 C124 C125 C126 0.1(18)
C122 C121 C126 C125 0.6(18)
N12 C121 C126 C125 -173.1(10)
C122 C121 C126 C12D 179.5(11)
N12 C121 C126 C12D 5.8(16)
C124 C125 C126 C121 -1.7(16)
C124 C125 C126 C12D 179.4(11)
C121 C122 C12A C12C -105.3(14)
C123 C122 C12A C12C 74.2(14)
C121 C122 C12A C12B 129.0(13)
C123 C122 C12A C12B -51.5(15)
C121 C126 C12D C12F -99.0(14)
C125 C126 C12D C12F 79.8(15)
C121 C126 C12D C12E 137.2(12)
C125 C126 C12D C12E -44.0(15)
N15 C11 N12 C13 3.0(14)
Au1 C11 N12 C13 -177.1(9)
N15 C11 N12 C121 -172.3(10)
Au1 C11 N12 C121 7.6(17)
C122 C121 N12 C11 89.0(14)
C126 C121 N12 C11 -96.5(14)
C122 C121 N12 C13 -86.0(14)
C126 C121 N12 C13 88.4(14)
C11 N12 C13 C14 -3.1(15)
C121 N12 C13 C14 172.4(11)
N12 C13 C14 N15 1.8(15)
N12 C11 N15 C14 -1.6(13)
Au1 C11 N15 C14 178.5(9)
N12 C11 N15 C151 177.1(11)
Au1 C11 N15 C151 -2.8(19)
C13 C14 N15 C11 -0.2(15)
C13 C14 N15 C151 -179.0(12)
C11 N15 C151 C152 -82.2(15)
C14 N15 C151 C152 96.4(14)
C11 N15 C151 C156 102.4(14)
C14 N15 C151 C156 -79.0(14)
C156 C151 C152 C153 0.7(17)
N15 C151 C152 C153 -174.4(10)
C156 C151 C152 C15A 179.5(11)
N15 C151 C152 C15A 4.4(16)
C151 C152 C153 C154 0.0(18)
C15A C152 C153 C154 -178.8(12)
C152 C153 C154 C155 -1.7(19)
C153 C154 C155 C156 2.8(19)
C152 C151 C156 C155 0.3(16)
N15 C151 C156 C155 175.5(10)
C152 C151 C156 C15D 177.9(11)
N15 C151 C156 C15D -6.9(16)
C154 C155 C156 C151 -2.0(17)
C154 C155 C156 C15D -179.7(11)
C151 C152 C15A C15B -91.2(16)
C153 C152 C15A C15B 87.5(16)
C151 C152 C15A C15C 141.6(14)
C153 C152 C15A C15C -39.7(19)
C151 C156 C15D C15E -104.9(14)
C155 C156 C15D C15E 72.6(16)
C151 C156 C15D C15F 130.2(12)
C155 C156 C15D C15F -52.2(15)
N22 C221 C222 C223 -174.2(11)
C226 C221 C222 C223 2.7(17)
N22 C221 C222 C22A 2.8(17)
C226 C221 C222 C22A 179.7(11)
C221 C222 C223 C224 -1.3(18)
C22A C222 C223 C224 -178.3(12)
C222 C223 C224 C225 -0.1(19)
C223 C224 C225 C226 0.2(19)
C224 C225 C226 C221 1.1(17)
C224 C225 C226 C22D -179.9(11)
N22 C221 C226 C225 174.4(10)
C222 C221 C226 C225 -2.6(16)
N22 C221 C226 C22D -4.6(16)
C222 C221 C226 C22D 178.4(11)
C221 C222 C22A C22B 142.1(12)
C223 C222 C22A C22B -41.0(16)
C221 C222 C22A C22C -94.0(14)
C223 C222 C22A C22C 82.9(15)
C225 C226 C22D C22F -53.3(15)
C221 C226 C22D C22F 125.7(12)
C225 C226 C22D C22E 67.9(14)
C221 C226 C22D C22E -113.2(13)
C222 C221 N22 C21 -95.6(15)
C226 C221 N22 C21 87.3(15)
C222 C221 N22 C23 88.1(15)
C226 C221 N22 C23 -89.0(14)
N25 C21 N22 C221 -176.0(11)
Au1 C21 N22 C221 4.6(17)
N25 C21 N22 C23 0.9(13)
Au1 C21 N22 C23 -178.4(8)
C221 N22 C23 C24 177.7(11)
C21 N22 C23 C24 0.6(14)
N22 C23 C24 N25 -1.9(15)
N22 C21 N25 C24 -2.1(14)
Au1 C21 N25 C24 177.2(9)
N22 C21 N25 C251 -176.8(11)
Au1 C21 N25 C251 2.5(19)
C23 C24 N25 C21 2.5(15)
C23 C24 N25 C251 177.6(12)
C21 N25 C251 C256 -86.9(16)
C24 N25 C251 C256 99.0(14)
C21 N25 C251 C252 97.4(14)
C24 N25 C251 C252 -76.8(14)
C256 C251 C252 C253 0.5(17)
N25 C251 C252 C253 176.0(10)
C256 C251 C252 C25A -178.0(11)
N25 C251 C252 C25A -2.5(16)
C251 C252 C253 C254 0.0(17)
C25A C252 C253 C254 178.6(12)
C252 C253 C254 C255 0.2(19)
C253 C254 C255 C256 -1(2)
C254 C255 C256 C251 1.4(18)
C254 C255 C256 C25D 179.8(12)
C252 C251 C256 C255 -1.2(17)
N25 C251 C256 C255 -176.6(11)
C252 C251 C256 C25D -179.6(11)
N25 C251 C256 C25D 5.0(16)
C253 C252 C25A C25B -55.1(16)
C251 C252 C25A C25B 123.3(13)
C253 C252 C25A C25C 67.3(15)
C251 C252 C25A C25C -114.3(13)
C255 C256 C25D C25F 98.9(15)
C251 C256 C25D C25F -82.8(16)
C255 C256 C25D C25E -22.4(18)
C251 C256 C25D C25E 155.9(12)
C311 C300 C301 C306 -13(2)
C311 C300 C301 C302 170.8(12)
C300 C301 C302 C303 -174.6(11)
C306 C301 C302 C303 8.8(16)
C301 C302 C303 C304 0.5(17)
C301 C302 C303 C30A -178.2(10)
C302 C303 C304 O304 169.8(11)
C30A C303 C304 O304 -11.4(16)
C302 C303 C304 C305 -12.2(15)
C30A C303 C304 C305 166.6(10)
O304 C304 C305 C306 -167.1(11)
C303 C304 C305 C306 14.9(15)
O304 C304 C305 C30E 9.6(16)
C303 C304 C305 C30E -168.3(10)
C30E C305 C306 C301 177.3(11)
C304 C305 C306 C301 -6.1(17)
C300 C301 C306 C305 178.0(11)
C302 C301 C306 C305 -5.7(16)
C302 C303 C30A C30D 125.5(12)
C304 C303 C30A C30D -53.2(14)
C302 C303 C30A C30B 6.1(15)
C304 C303 C30A C30B -172.7(10)
C302 C303 C30A C30C -113.2(12)
C304 C303 C30A C30C 68.1(13)
C306 C305 C30E C30F -12.3(16)
C304 C305 C30E C30F 171.1(10)
C306 C305 C30E C30G 107.4(13)
C304 C305 C30E C30G -69.1(13)
C306 C305 C30E C30H -129.6(12)
C304 C305 C30E C30H 53.8(14)
C301 C300 C311 C312 172.1(12)
C301 C300 C311 C316 -11(2)
C300 C311 C312 C313 -176.1(11)
C316 C311 C312 C313 6.5(17)
C311 C312 C313 C314 3.2(17)
C311 C312 C313 C31A -178.9(11)
C312 C313 C314 O314 167.8(11)
C31A C313 C314 O314 -10.2(16)
C312 C313 C314 C315 -13.2(15)
C31A C313 C314 C315 168.9(10)
O314 C314 C315 C316 -167.5(10)
C313 C314 C315 C316 13.4(15)
O314 C314 C315 C31E 13.7(16)
C313 C314 C315 C31E -165.3(10)
C314 C315 C316 C311 -3.8(16)
C31E C315 C316 C311 174.9(10)
C300 C311 C316 C315 176.7(11)
C312 C311 C316 C315 -6.2(16)
C312 C313 C31A C31D -113.3(13)
C314 C313 C31A C31D 64.6(14)
C312 C313 C31A C31C 7.2(16)
C314 C313 C31A C31C -174.9(10)
C312 C313 C31A C31B 124.9(12)
C314 C313 C31A C31B -57.2(14)
C316 C315 C31E C31G 109.6(12)
C314 C315 C31E C31G -71.7(13)
C316 C315 C31E C31H -13.8(15)
C314 C315 C31E C31H 164.8(11)
C316 C315 C31E C31F -129.3(11)
C314 C315 C31E C31F 49.4(14)
C406 C401 C402 C403 -2(5)
C401 C402 C403 C404 -2(5)
C402 C403 C404 C405 4(5)
C403 C404 C405 C406 -2(5)
C402 C401 C406 C405 4(5)
C404 C405 C406 C401 -2(4)
C416 C411 C412 C413 5(3)
C411 C412 C413 C414 -2(3)
C412 C413 C414 C415 0(3)
C413 C414 C415 C416 0(3)
C414 C415 C416 C411 3(3)
C412 C411 C416 C415 -5(3)
C426 C421 C422 C423 1(3)
C421 C422 C423 C424 1(3)
C422 C423 C424 C425 -3(3)
C423 C424 C425 C426 3(3)
C424 C425 C426 C421 -1(3)
C422 C421 C426 C425 -1(3)
